data_2011520
loop_
_publ_author_name
'Kuchen, Wilhelm'
'Wunderlich, Hartmut'

_publ_section_title
;
 Bis(di-<i>tert</i>-butylthiophosphinic
 isopropylamidato-<i>N</i>,<i>S</i>)nickel(II)
;
_journal_issue 11
_journal_name_full 'Acta Crystallographica Section C'
_journal_page_first 1296
_journal_page_last 1297
_journal_paper_doi 10.1107/S0108270100011264
_journal_volume 56
_journal_year 2000
_chemical_formula_moiety 'C22 H50 N2 Ni P2 S2'
_chemical_formula_sum 'C22 H50 N2 Ni P2 S2'
_chemical_formula_weight 527.41
_chemical_melting_point 407
_chemical_name_systematic
;
 Bis(P,P-di-tert-butylthiophosphinic-N-isopropylamidato-N,S)nickel(II)
;
_space_group_IT_number 14
_symmetry_cell_setting monoclinic
_symmetry_space_group_name_Hall '-P 2ybc'
_symmetry_space_group_name_H-M 'P 1 21/c 1'
_cell_angle_alpha 90.00
_cell_angle_beta 90.740(10)
_cell_angle_gamma 90.00
_cell_formula_units_Z 4
_cell_length_a 16.123(2)
_cell_length_b 11.6840(10)
_cell_length_c 15.815(2)
_cell_measurement_reflns_used 32
_cell_measurement_temperature 300(2)
_cell_measurement_theta_max 17.0
_cell_measurement_theta_min 14.1
_cell_volume 2979.0(6)
_computing_cell_refinement P3
_computing_data_collection 'P3 (Siemens, 1993)'
_computing_data_reduction 'SHELXTL-Plus (Sheldrick, 1990)'
_computing_molecular_graphics SHELXTL-Plus
_computing_publication_material SHELXL97
_computing_structure_refinement 'SHELXL97 (Sheldrick, 1997)'
_computing_structure_solution SHELXTL-Plus
_diffrn_ambient_temperature 300(2)
_diffrn_measured_fraction_theta_full .993
_diffrn_measured_fraction_theta_max .993
_diffrn_measurement_device_type 'Siemens/Bruker P3'
_diffrn_measurement_method \w--2\q
_diffrn_radiation_monochromator graphite
_diffrn_radiation_source 'fine-focus sealed tube'
_diffrn_radiation_type MoK\a
_diffrn_radiation_wavelength .71073
_diffrn_reflns_av_R_equivalents .0000
_diffrn_reflns_av_sigmaI/netI .034
_diffrn_reflns_limit_h_max 20
_diffrn_reflns_limit_h_min -20
_diffrn_reflns_limit_k_max 0
_diffrn_reflns_limit_k_min -15
_diffrn_reflns_limit_l_max 20
_diffrn_reflns_limit_l_min 0
_diffrn_reflns_number 6844
_diffrn_reflns_theta_full 27.56
_diffrn_reflns_theta_max 27.56
_diffrn_reflns_theta_min 2.15
_diffrn_standards_decay_% 14
_diffrn_standards_interval_count 100
_diffrn_standards_number 3
_exptl_absorpt_coefficient_mu .910
_exptl_absorpt_correction_type none
_exptl_crystal_colour 'metallic intense blue'
_exptl_crystal_density_diffrn 1.176
_exptl_crystal_density_method 'not measured'
_exptl_crystal_description polyhedron
_exptl_crystal_F_000 1144
_exptl_crystal_size_max .50
_exptl_crystal_size_mid .45
_exptl_crystal_size_min .45
_refine_diff_density_max .445
_refine_diff_density_min -.492
_refine_ls_extinction_method none
_refine_ls_goodness_of_fit_ref 1.000
_refine_ls_hydrogen_treatment mixed
_refine_ls_matrix_type full
_refine_ls_number_parameters 263
_refine_ls_number_reflns 6844
_refine_ls_number_restraints 0
_refine_ls_restrained_S_all 1.000
_refine_ls_R_factor_all .058
_refine_ls_R_factor_gt .039
_refine_ls_shift/su_max <0.001
_refine_ls_shift/su_mean .000
_refine_ls_structure_factor_coef Fsqd
_refine_ls_weighting_details 'calc w = [\s^2^(Fo^2^)+(0.0723P)^2^] where P = Fo^2^+2Fc^2^)/3'
_refine_ls_weighting_scheme calc
_refine_ls_wR_factor_ref .116
_reflns_number_gt 4889
_reflns_number_total 6844
_reflns_threshold_expression I>2\s(I)
_cod_data_source_file jz1401.cif
_cod_data_source_block I
_cod_depositor_comments
;
The following automatic conversions were performed:
'_geom_bond_publ_flag' value 'Yes' changed to 'yes' according to
'/home/saulius/struct/CIF-dictionaries/cif_core.dic' dictionary named
'cif_core.dic' version 2.4.1 from 2010-06-29 (8 times).

Automatic conversion script
Id: cif_fix_enum 1527 2010-12-29 10:47:43Z saulius 

The following automatic conversions were performed:

'_geom_bond_publ_flag' value 'Yes' changed to 'yes' according to
/home/saulius/struct/CIF-dictionaries/cif_core.dic dictionary named
'cif_core.dic' version 2.4.1 from 2010-06-29 (8
times).

'_geom_angle_publ_flag' value 'Yes' changed to 'yes'
according to /home/saulius/struct/CIF-dictionaries/cif_core.dic
dictionary named 'cif_core.dic' version 2.4.1 from 2010-06-29 (12
times).

Automatic conversion script
Id: cif_fix_values 1715 2011-07-08 13:25:40Z adriana 
;
_cod_original_sg_symbol_H-M 'P 21/c'
_cod_database_code 2011520
_cod_database_fobs_code 2011520

loop_
_symmetry_equiv_pos_as_xyz
'x, y, z'
'-x, y+1/2, -z+1/2'
'-x, -y, -z'
'x, -y-1/2, z-1/2'

loop_
_atom_site_label
_atom_site_fract_x
_atom_site_fract_y
_atom_site_fract_z
_atom_site_U_iso_or_equiv
_atom_site_adp_type
_atom_site_calc_flag
_atom_site_refinement_flags
_atom_site_occupancy
_atom_site_disorder_assembly
_atom_site_disorder_group
_atom_site_type_symbol
Ni .251038(18) .11069(2) .178323(18) .03863(11) Uani d . 1 . . Ni
S1 .38047(4) .17682(6) .23412(5) .0580(2) Uani d . 1 . . S
S2 .12902(5) .10909(6) .26158(5) .0627(2) Uani d . 1 . . S
P1 .35848(4) .28310(5) .13636(4) .04049(16) Uani d . 1 . . P
P2 .14585(4) -.05723(5) .23521(4) .04095(16) Uani d . 1 . . P
N1 .27274(12) .23254(16) .09830(12) .0401(4) Uani d . 1 . . N
N2 .22661(12) -.05205(16) .17676(12) .0413(4) Uani d . 1 . . N
C1 .22290(16) .2724(2) .02567(16) .0542(6) Uani d . 1 . . C
H1 .2510 .3379 .0000 .081 Uiso calc R 1 . . H
C2 .27440(18) -.1451(2) .1372(2) .0604(7) Uani d . 1 . . C
H2 .2473 -.2183 .1494 .091 Uiso calc R 1 . . H
C3 .13709(19) .3095(4) .0522(2) .0856(11) Uani d . 1 . . C
H3A .1062 .3350 .0034 .128 Uiso calc R 1 . . H
H3B .1417 .3710 .0922 .128 Uiso calc R 1 . . H
H3C .1090 .2461 .0777 .128 Uiso calc R 1 . . H
C4 .2148(2) .1778(4) -.0403(2) .0887(11) Uani d . 1 . . C
H4A .1821 .2048 -.0874 .133 Uiso calc R 1 . . H
H4B .1882 .1125 -.0156 .133 Uiso calc R 1 . . H
H4C .2689 .1564 -.0594 .133 Uiso calc R 1 . . H
C5 .2754(3) -.1274(4) .0417(2) .1010(14) Uani d . 1 . . C
H5A .3067 -.1877 .0160 .152 Uiso calc R 1 . . H
H5B .3007 -.0550 .0293 .152 Uiso calc R 1 . . H
H5C .2196 -.1283 .0199 .152 Uiso calc R 1 . . H
C6 .3624(2) -.1488(3) .1718(3) .0819(10) Uani d . 1 . . C
H6A .3921 -.2097 .1451 .123 Uiso calc R 1 . . H
H6B .3614 -.1616 .2317 .123 Uiso calc R 1 . . H
H6C .3894 -.0773 .1605 .123 Uiso calc R 1 . . H
C11 .44588(16) .2715(3) .0598(2) .0614(7) Uani d . 1 . . C
C12 .5287(2) .3056(4) .1008(3) .1073(15) Uani d . 1 . . C
H12A .5270 .3850 .1163 .161 Uiso calc R 1 . . H
H12B .5726 .2934 .0614 .161 Uiso calc R 1 . . H
H12C .5384 .2599 .1503 .161 Uiso calc R 1 . . H
C13 .4514(2) .1444(3) .0357(3) .1011(14) Uani d . 1 . . C
H13A .4000 .1206 .0098 .152 Uiso calc R 1 . . H
H13B .4618 .0996 .0856 .152 Uiso calc R 1 . . H
H13C .4957 .1335 -.0034 .152 Uiso calc R 1 . . H
C14 .4311(2) .3420(4) -.0206(2) .0939(12) Uani d . 1 . . C
H14A .3790 .3205 -.0460 .141 Uiso calc R 1 . . H
H14B .4750 .3278 -.0597 .141 Uiso calc R 1 . . H
H14C .4299 .4219 -.0065 .141 Uiso calc R 1 . . H
C15 .3461(2) .4310(2) .1799(2) .0612(7) Uani d . 1 . . C
C16 .2714(3) .4251(3) .2385(3) .0944(13) Uani d . 1 . . C
H16A .2233 .4008 .2069 .142 Uiso calc R 1 . . H
H16B .2615 .4994 .2623 .142 Uiso calc R 1 . . H
H16C .2826 .3714 .2832 .142 Uiso calc R 1 . . H
C17 .4218(3) .4692(4) .2316(3) .1245(18) Uani d . 1 . . C
H17A .4692 .4733 .1956 .187 Uiso calc R 1 . . H
H17B .4323 .4151 .2762 .187 Uiso calc R 1 . . H
H17C .4114 .5432 .2556 .187 Uiso calc R 1 . . H
C18 .3276(3) .5193(3) .1110(3) .0989(13) Uani d . 1 . . C
H18A .3738 .5240 .0735 .148 Uiso calc R 1 . . H
H18B .3184 .5927 .1365 .148 Uiso calc R 1 . . H
H18C .2789 .4968 .0796 .148 Uiso calc R 1 . . H
C21 .05239(18) -.1130(3) .17779(19) .0646(8) Uani d . 1 . . C
C22 -.0266(2) -.1002(4) .2286(3) .0925(12) Uani d . 1 . . C
H22A -.0222 -.1453 .2792 .139 Uiso calc R 1 . . H
H22B -.0732 -.1259 .1953 .139 Uiso calc R 1 . . H
H22C -.0342 -.0212 .2433 .139 Uiso calc R 1 . . H
C23 .0614(2) -.2377(4) .1512(2) .0944(13) Uani d . 1 . . C
H23A .0670 -.2849 .2007 .142 Uiso calc R 1 . . H
H23B .1098 -.2460 .1170 .142 Uiso calc R 1 . . H
H23C .0132 -.2608 .1194 .142 Uiso calc R 1 . . H
C24 .0438(2) -.0401(5) .0981(3) .130(2) Uani d . 1 . . C
H24A .0932 -.0471 .0651 .194 Uiso calc R 1 . . H
H24B .0360 .0385 .1136 .194 Uiso calc R 1 . . H
H24C -.0031 -.0659 .0653 .194 Uiso calc R 1 . . H
C25 .1664(2) -.1351(3) .33711(18) .0668(8) Uani d . 1 . . C
C26 .2419(3) -.0788(4) .3762(2) .0969(13) Uani d . 1 . . C
H26A .2878 -.0859 .3386 .145 Uiso calc R 1 . . H
H26B .2553 -.1154 .4290 .145 Uiso calc R 1 . . H
H26C .2305 .0007 .3859 .145 Uiso calc R 1 . . H
C27 .0953(3) -.1205(5) .3987(3) .134(2) Uani d . 1 . . C
H27A .0460 -.1552 .3755 .201 Uiso calc R 1 . . H
H27B .0856 -.0405 .4081 .201 Uiso calc R 1 . . H
H27C .1095 -.1567 .4514 .201 Uiso calc R 1 . . H
C28 .1864(4) -.2616(3) .3223(3) .139(2) Uani d . 1 . . C
H28A .1392 -.2988 .2969 .209 Uiso calc R 1 . . H
H28B .1996 -.2975 .3754 .209 Uiso calc R 1 . . H
H28C .2330 -.2677 .2854 .209 Uiso calc R 1 . . H

loop_
_atom_site_aniso_label
_atom_site_aniso_U_11
_atom_site_aniso_U_22
_atom_site_aniso_U_33
_atom_site_aniso_U_12
_atom_site_aniso_U_13
_atom_site_aniso_U_23
Ni .04046(17) .03194(16) .0436(2) -.00542(12) .00397(12) .00163(12)
S1 .0592(4) .0533(4) .0608(4) -.0119(3) -.0195(3) .0138(3)
S2 .0620(4) .0412(3) .0856(6) .0044(3) .0314(4) .0015(3)
P1 .0397(3) .0360(3) .0458(4) -.0071(2) .0018(2) .0013(3)
P2 .0439(3) .0367(3) .0422(4) -.0074(3) .0010(2) .0055(2)
N1 .0403(10) .0412(10) .0388(10) -.0058(8) -.0011(8) .0058(8)
N2 .0421(10) .0312(10) .0506(11) -.0045(8) .0021(8) -.0046(8)
C1 .0513(14) .0633(17) .0480(14) -.0076(13) -.0049(11) .0168(13)
C2 .0642(17) .0350(13) .082(2) -.0019(12) .0106(15) -.0182(13)
C3 .0535(18) .105(3) .098(3) .0106(18) -.0118(17) .027(2)
C4 .096(3) .115(3) .0553(18) .001(2) -.0227(18) -.010(2)
C5 .115(3) .112(3) .076(2) .006(3) .023(2) -.048(2)
C6 .0601(19) .067(2) .119(3) .0173(16) .0071(19) -.019(2)
C11 .0432(14) .0669(19) .0746(18) -.0122(13) .0166(13) -.0029(15)
C12 .0465(18) .151(4) .124(3) -.024(2) .012(2) -.010(3)
C13 .081(2) .082(3) .142(4) -.003(2) .057(3) -.030(2)
C14 .089(3) .123(3) .070(2) -.013(2) .0343(19) .014(2)
C15 .0753(19) .0394(14) .0690(18) -.0108(13) .0072(15) -.0062(13)
C16 .130(3) .061(2) .094(3) -.004(2) .044(2) -.0289(19)
C17 .116(3) .081(3) .175(5) -.020(3) -.038(3) -.057(3)
C18 .145(4) .0401(18) .112(3) .009(2) .027(3) .0143(18)
C21 .0521(15) .081(2) .0604(17) -.0282(15) -.0067(13) .0144(15)
C22 .0496(18) .105(3) .123(3) -.0177(18) .0040(19) .006(2)
C23 .084(2) .108(3) .091(3) -.045(2) .001(2) -.034(2)
C24 .088(3) .200(5) .099(3) -.063(3) -.052(2) .077(3)
C25 .092(2) .0617(18) .0470(15) -.0068(16) -.0073(15) .0125(13)
C26 .113(3) .116(3) .061(2) -.002(3) -.032(2) .002(2)
C27 .125(4) .206(6) .072(3) -.015(4) .027(3) .055(3)
C28 .273(7) .054(2) .088(3) .008(3) -.043(4) .027(2)

loop_
_atom_type_symbol
_atom_type_description
_atom_type_scat_dispersion_real
_atom_type_scat_dispersion_imag
_atom_type_scat_source
C C .0033 .0016 'International Tables Vol C Tables 4.2.6.8 and 6.1.1.4'
H H .0000 .0000 'International Tables Vol C Tables 4.2.6.8 and 6.1.1.4'
N N .0061 .0033 'International Tables Vol C Tables 4.2.6.8 and 6.1.1.4'
P P .1023 .0942 'International Tables Vol C Tables 4.2.6.8 and 6.1.1.4'
S S .1246 .1234 'International Tables Vol C Tables 4.2.6.8 and 6.1.1.4'
Ni Ni .3393 1.1124 'International Tables Vol C Tables 4.2.6.8 and 6.1.1.4'

loop_
_geom_angle_atom_site_label_1
_geom_angle_atom_site_label_2
_geom_angle_atom_site_label_3
_geom_angle
_geom_angle_publ_flag
N1 Ni N2 138.48(8) yes
N1 Ni S2 121.59(6) yes
N2 Ni S2 80.24(6) yes
N1 Ni S1 80.74(6) yes
N2 Ni S1 119.90(6) yes
S2 Ni S1 121.56(3) yes
P1 S1 Ni 76.75(3) yes
P2 S2 Ni 77.16(3) yes
N1 P1 C15 112.35(12) ?
N1 P1 C11 112.35(12) ?
C15 P1 C11 112.90(13) ?
N1 P1 S1 101.68(7) yes
C15 P1 S1 107.83(10) ?
C11 P1 S1 108.98(11) ?
N2 P2 C21 112.84(12) ?
N2 P2 C25 112.13(13) ?
C21 P2 C25 112.38(14) ?
N2 P2 S2 101.29(7) yes
C21 P2 S2 109.21(11) ?
C25 P2 S2 108.31(11) ?
C1 N1 P1 129.31(17) ?
C1 N1 Ni 129.88(16) ?
P1 N1 Ni 100.74(9) yes
C2 N2 P2 130.30(17) ?
C2 N2 Ni 128.29(17) ?
P2 N2 Ni 101.25(10) yes
N1 C1 C3 111.5(2) ?
N1 C1 C4 110.3(2) ?
C3 C1 C4 109.1(3) ?
N2 C2 C6 111.1(2) ?
N2 C2 C5 109.4(3) ?
C6 C2 C5 109.8(3) ?
C14 C11 C12 109.7(3) ?
C14 C11 C13 108.8(3) ?
C12 C11 C13 107.7(3) ?
C14 C11 P1 112.8(2) ?
C12 C11 P1 111.5(2) ?
C13 C11 P1 106.0(2) ?
C17 C15 C18 109.4(3) ?
C17 C15 C16 108.5(3) ?
C18 C15 C16 108.3(3) ?
C17 C15 P1 112.3(2) ?
C18 C15 P1 112.5(2) ?
C16 C15 P1 105.7(2) ?
C22 C21 C24 108.3(3) ?
C22 C21 C23 108.9(3) ?
C24 C21 C23 108.3(3) ?
C22 C21 P2 112.6(2) ?
C24 C21 P2 105.7(2) ?
C23 C21 P2 112.9(2) ?
C26 C25 C27 107.4(3) ?
C26 C25 C28 108.2(4) ?
C27 C25 C28 111.6(4) ?
C26 C25 P2 105.8(2) ?
C27 C25 P2 111.6(3) ?
C28 C25 P2 111.8(2) ?

loop_
_geom_bond_atom_site_label_1
_geom_bond_atom_site_label_2
_geom_bond_site_symmetry_2
_geom_bond_distance
_geom_bond_publ_flag
Ni N1 . 1.9397(18) yes
Ni N2 . 1.9419(19) yes
Ni S2 . 2.3814(8) yes
Ni S1 . 2.3839(8) yes
S1 P1 . 2.0109(9) yes
S2 P2 . 2.0067(10) yes
P1 N1 . 1.6126(19) yes
P1 C15 . 1.871(3) ?
P1 C11 . 1.875(3) ?
P2 N2 . 1.608(2) yes
P2 C21 . 1.867(3) ?
P2 C25 . 1.877(3) ?
N1 C1 . 1.469(3) ?
N2 C2 . 1.476(3) ?
C1 C3 . 1.514(4) ?
C1 C4 . 1.524(4) ?
C2 C6 . 1.514(4) ?
C2 C5 . 1.525(5) ?
C11 C14 . 1.531(5) ?
C11 C12 . 1.529(4) ?
C11 C13 . 1.536(5) ?
C15 C17 . 1.527(5) ?
C15 C18 . 1.528(5) ?
C15 C16 . 1.531(5) ?
C21 C22 . 1.522(5) ?
C21 C24 . 1.527(5) ?
C21 C23 . 1.523(5) ?
C25 C26 . 1.509(5) ?
C25 C27 . 1.524(5) ?
C25 C28 . 1.531(5) ?
